data_7007193
loop_
_publ_author_name
'Carbonera, Chiara'
'S\'anchez Costa, Jos\'e'
'Money, Victoria A.'
'Elha\"ik, J\'er\^ome'
'Howard, Judith A. K.'
'Halcrow, Malcolm A.'
'L\'etard, Jean-Fran\,cois'

_publ_section_title
;
 Photomagnetic properties of iron(II) spin crossover complexes of
 2,6-dipyrazolylpyridine and 2,6-dipyrazolylpyrazine ligands.
;
_journal_issue 25
_journal_name_full 'Dalton transactions (Cambridge, England : 2003)'
_journal_page_first 3058
_journal_page_last 3066
_journal_paper_doi 10.1039/b601366j
_journal_year 2006
_chemical_formula_moiety 'C26 H26 Fe N10, 2(Cl O4)'
_chemical_formula_sum 'C26 H26 Cl2 Fe N10 O8'
_chemical_formula_weight 733.32
_chemical_name_common
;Bis(2,6-bis(4-methylpyrazol-1-yl)pyridine)iron(ii)
diperchlorate (compound 6)
;
_chemical_name_systematic
;
Bis[2,6-bis(4-methylpyrazol-1-yl)pyridine]iron(II) diperchlorate
(compound 6)
;
_space_group_IT_number 19
_symmetry_cell_setting orthorhombic
_symmetry_space_group_name_Hall 'P 2ac 2ab'
_symmetry_space_group_name_H-M 'P 21 21 21'
_atom_sites_solution_hydrogens geom
_atom_sites_solution_primary direct
_atom_sites_solution_secondary difmap
_audit_creation_method SHELXL-97
_cell_angle_alpha 90.00
_cell_angle_beta 90.00
_cell_angle_gamma 90.00
_cell_formula_units_Z 4
_cell_length_a 9.6000(19)
_cell_length_b 9.6251(19)
_cell_length_c 33.470(7)
_cell_measurement_reflns_used 4925
_cell_measurement_temperature 30(2)
_cell_measurement_theta_max 27.4565
_cell_measurement_theta_min 2.441
_cell_volume 3092.7(11)
_computing_cell_refinement 'SMART version 5.060 (Bruker, 1999)'
_computing_data_collection 'SMART version 5.060 (Bruker, 1999)'
_computing_data_reduction 'SAINT version 6.02A (Bruker, 2001)'
_computing_molecular_graphics 'SHELXTL version 5.10 (Bruker, 1997)'
_computing_publication_material 'SHELXTL version 5.10 (Bruker, 1997)'
_computing_structure_refinement 'SHELXL-97 (Sheldrick, 1997)'
_computing_structure_solution 'SHELXS-97 (Sheldrick, 1990)'
_diffrn_ambient_temperature 30(2)
_diffrn_measured_fraction_theta_full 0.987
_diffrn_measured_fraction_theta_max 0.987
_diffrn_measurement_device_type 'Bruker SMART'
_diffrn_measurement_method /w
_diffrn_radiation_monochromator graphite
_diffrn_radiation_source 'fine-focus sealed tube'
_diffrn_radiation_type MoK\a
_diffrn_radiation_wavelength 0.71073
_diffrn_reflns_av_R_equivalents 0.0998
_diffrn_reflns_av_sigmaI/netI 0.1352
_diffrn_reflns_limit_h_max 11
_diffrn_reflns_limit_h_min -12
_diffrn_reflns_limit_k_max 12
_diffrn_reflns_limit_k_min -12
_diffrn_reflns_limit_l_max 43
_diffrn_reflns_limit_l_min -30
_diffrn_reflns_number 16491
_diffrn_reflns_theta_full 27.48
_diffrn_reflns_theta_max 27.48
_diffrn_reflns_theta_min 2.20
_diffrn_standards_decay_% 0
_diffrn_standards_interval_count 0
_diffrn_standards_interval_time 0
_diffrn_standards_number 0
_exptl_absorpt_coefficient_mu 0.727
_exptl_absorpt_correction_T_max 1.00
_exptl_absorpt_correction_T_min 0.736604
_exptl_absorpt_correction_type multi-scan
_exptl_absorpt_process_details 'SADABS (G.M.Sheldrick, 1998)'
_exptl_crystal_colour brown
_exptl_crystal_density_diffrn 1.575
_exptl_crystal_density_method 'not measured'
_exptl_crystal_description irregular
_exptl_crystal_F_000 1504
_exptl_crystal_size_max 0.18
_exptl_crystal_size_mid 0.12
_exptl_crystal_size_min 0.08
_refine_diff_density_max 3.469
_refine_diff_density_min -1.588
_refine_diff_density_rms 0.239
_refine_ls_abs_structure_details 'Flack H D (1983), Acta Cryst. A39, 876-881'
_refine_ls_abs_structure_Flack 0(10)
_refine_ls_extinction_method none
_refine_ls_goodness_of_fit_ref 1.125
_refine_ls_hydrogen_treatment constr
_refine_ls_matrix_type full
_refine_ls_number_parameters 194
_refine_ls_number_reflns 6915
_refine_ls_number_restraints 0
_refine_ls_restrained_S_all 1.125
_refine_ls_R_factor_all 0.1440
_refine_ls_R_factor_gt 0.1297
_refine_ls_shift/su_max 0.000
_refine_ls_shift/su_mean 0.000
_refine_ls_structure_factor_coef Fsqd
_refine_ls_weighting_details 'calc w=1/[\s^2^(Fo^2^)+(0.0645P)^2^+76.9335P] where P=(Fo^2^+2Fc^2^)/3'
_refine_ls_weighting_scheme calc
_refine_ls_wR_factor_gt 0.3103
_refine_ls_wR_factor_ref 0.3182
_reflns_number_gt 5790
_reflns_number_total 6915
_reflns_threshold_expression >2sigma(I)
_cod_data_source_file b601366j.txt
_cod_data_source_block sadm
_cod_depositor_comments
;
The following automatic conversions were performed:
'_symmetry_cell_setting' value 'Orthorhombic' changed to 'orthorhombic'
according to '/home/saulius/struct/CIF-dictionaries/cif_core.dic'
dictionary named 'cif_core.dic' version 2.4.1 from
2010-06-29.

'_exptl_absorpt_correction_type' value 'Multi-scan' changed
to 'multi-scan' according to
'/home/saulius/struct/CIF-dictionaries/cif_core.dic' dictionary named
'cif_core.dic' version 2.4.1 from 2010-06-29.

Automatic conversion script
Id: cif_fix_enum 1527 2010-12-29 10:47:43Z saulius 
;
_cod_original_sg_symbol_H-M P212121
_cod_database_code 7007193

loop_
_symmetry_equiv_pos_as_xyz
'x, y, z'
'-x+1/2, -y, z+1/2'
'-x, y+1/2, -z+1/2'
'x+1/2, -y+1/2, -z'

loop_
_atom_site_label
_atom_site_type_symbol
_atom_site_fract_x
_atom_site_fract_y
_atom_site_fract_z
_atom_site_U_iso_or_equiv
_atom_site_adp_type
_atom_site_occupancy
_atom_site_symmetry_multiplicity
_atom_site_calc_flag
_atom_site_refinement_flags
_atom_site_disorder_assembly
_atom_site_disorder_group
Fe1 Fe 0.29742(15) 0.05074(14) 0.12475(4) 0.0052(3) Uiso 1 1 d . . .
N1 N 0.1111(10) -0.0243(9) 0.1183(3) 0.0111(18) Uiso 1 1 d . . .
N2 N 0.0736(10) -0.0520(11) 0.0794(3) 0.0127(18) Uiso 1 1 d . . .
C1 C 0.0000(11) -0.0656(11) 0.1395(3) 0.0080(19) Uiso 1 1 d . . .
H1 H -0.0059 -0.0622 0.1672 0.010 Uiso 1 1 calc R . .
C2 C -0.1080(12) -0.1153(12) 0.1140(3) 0.013(2) Uiso 1 1 d . . .
C3 C -0.2504(11) -0.1677(11) 0.1262(4) 0.014(2) Uiso 1 1 d . . .
H3A H -0.3097 -0.1722 0.1031 0.021 Uiso 1 1 calc R . .
H3B H -0.2901 -0.1055 0.1455 0.021 Uiso 1 1 calc R . .
H3C H -0.2416 -0.2586 0.1377 0.021 Uiso 1 1 calc R . .
C4 C -0.0542(12) -0.1031(12) 0.0753(4) 0.014(2) Uiso 1 1 d . . .
H4 H -0.0989 -0.1261 0.0515 0.017 Uiso 1 1 calc R . .
N3 N 0.2876(9) 0.0393(9) 0.0682(2) 0.0070(16) Uiso 1 1 d . . .
C5 C 0.1750(11) -0.0156(11) 0.0507(3) 0.009(2) Uiso 1 1 d . . .
C6 C 0.1632(12) -0.0282(11) 0.0100(3) 0.013(2) Uiso 1 1 d . . .
H6 H 0.0828 -0.0631 -0.0018 0.015 Uiso 1 1 calc R . .
C7 C 0.2771(13) 0.0137(11) -0.0129(3) 0.016(2) Uiso 1 1 d . . .
H7 H 0.2738 0.0034 -0.0405 0.019 Uiso 1 1 calc R . .
C8 C 0.3945(13) 0.0699(12) 0.0044(3) 0.016(2) Uiso 1 1 d . . .
H8 H 0.4694 0.0997 -0.0110 0.019 Uiso 1 1 calc R . .
C9 C 0.3963(11) 0.0802(11) 0.0452(3) 0.011(2) Uiso 1 1 d . . .
N4 N 0.5055(10) 0.1330(9) 0.0698(3) 0.0088(18) Uiso 1 1 d . . .
N5 N 0.4841(10) 0.1243(10) 0.1105(3) 0.0127(19) Uiso 1 1 d . . .
C10 C 0.6351(14) 0.1789(13) 0.0610(4) 0.019(3) Uiso 1 1 d . . .
H10 H 0.6728 0.1903 0.0356 0.023 Uiso 1 1 calc R . .
C11 C 0.6997(13) 0.2053(11) 0.0964(3) 0.014(2) Uiso 1 1 d . . .
C12 C 0.8425(12) 0.2607(12) 0.1016(4) 0.015(2) Uiso 1 1 d . . .
H12A H 0.8895 0.2612 0.0763 0.023 Uiso 1 1 calc R . .
H12B H 0.8928 0.2030 0.1200 0.023 Uiso 1 1 calc R . .
H12C H 0.8377 0.3537 0.1119 0.023 Uiso 1 1 calc R . .
C13 C 0.6008(11) 0.1713(11) 0.1265(3) 0.011(2) Uiso 1 1 d . . .
H13 H 0.6161 0.1810 0.1538 0.013 Uiso 1 1 calc R . .
N6 N 0.2206(10) 0.2391(9) 0.1357(3) 0.0099(18) Uiso 1 1 d . . .
N7 N 0.2039(10) 0.2632(9) 0.1756(3) 0.0099(17) Uiso 1 1 d . . .
C14 C 0.1723(11) 0.3534(11) 0.1174(3) 0.010(2) Uiso 1 1 d . . .
H14 H 0.1714 0.3673 0.0899 0.011 Uiso 1 1 calc R . .
C15 C 0.1229(11) 0.4502(12) 0.1461(3) 0.012(2) Uiso 1 1 d . . .
C16 C 0.0575(14) 0.5903(13) 0.1397(4) 0.021(3) Uiso 1 1 d . . .
H16A H -0.0298 0.5792 0.1261 0.031 Uiso 1 1 calc R . .
H16B H 0.1186 0.6469 0.1239 0.031 Uiso 1 1 calc R . .
H16C H 0.0420 0.6342 0.1651 0.031 Uiso 1 1 calc R . .
C17 C 0.1367(13) 0.3875(13) 0.1821(4) 0.018(2) Uiso 1 1 d . . .
H17 H 0.1065 0.4218 0.2066 0.021 Uiso 1 1 calc R . .
N8 N 0.2987(10) 0.0506(9) 0.1818(2) 0.0088(16) Uiso 1 1 d . . .
C18 C 0.2462(12) 0.1571(11) 0.2021(3) 0.011(2) Uiso 1 1 d . . .
C19 C 0.2335(12) 0.1599(12) 0.2425(3) 0.014(2) Uiso 1 1 d . . .
H19 H 0.1945 0.2356 0.2556 0.017 Uiso 1 1 calc R . .
C20 C 0.2815(11) 0.0439(11) 0.2634(3) 0.012(2) Uiso 1 1 d . . .
H20 H 0.2747 0.0414 0.2911 0.014 Uiso 1 1 calc R . .
C21 C 0.3405(12) -0.0698(12) 0.2427(3) 0.014(2) Uiso 1 1 d . . .
H21 H 0.3756 -0.1468 0.2561 0.017 Uiso 1 1 calc R . .
C22 C 0.3434(11) -0.0608(11) 0.2016(3) 0.009(2) Uiso 1 1 d . . .
N9 N 0.3858(10) -0.1648(10) 0.1748(3) 0.0105(18) Uiso 1 1 d . . .
N10 N 0.3699(10) -0.1364(9) 0.1348(3) 0.0103(18) Uiso 1 1 d . . .
C23 C 0.4318(13) -0.2977(12) 0.1800(4) 0.015(2) Uiso 1 1 d . . .
H23 H 0.4473 -0.3418 0.2043 0.018 Uiso 1 1 calc R . .
C24 C 0.4510(13) -0.3540(12) 0.1429(4) 0.014(2) Uiso 1 1 d . . .
C25 C 0.5028(13) -0.4995(12) 0.1340(4) 0.017(2) Uiso 1 1 d . . .
H25A H 0.6024 -0.4983 0.1315 0.026 Uiso 1 1 calc R . .
H25B H 0.4622 -0.5317 0.1095 0.026 Uiso 1 1 calc R . .
H25C H 0.4766 -0.5605 0.1554 0.026 Uiso 1 1 calc R . .
C26 C 0.4115(12) -0.2516(11) 0.1150(3) 0.012(2) Uiso 1 1 d . . .
H26 H 0.4137 -0.2616 0.0874 0.014 Uiso 1 1 calc R . .
Cl1 Cl 0.2276(3) 0.5892(3) 0.01889(8) 0.0145(5) Uiso 1 1 d . . .
O1 O 0.2481(9) 0.4416(9) 0.0232(3) 0.0238(19) Uiso 1 1 d . . .
O2 O 0.3620(9) 0.6607(9) 0.0219(3) 0.0178(18) Uiso 1 1 d . . .
O3 O 0.1660(8) 0.6174(8) -0.0195(2) 0.0138(16) Uiso 1 1 d . . .
O4 O 0.1368(10) 0.6382(9) 0.0494(3) 0.0206(19) Uiso 1 1 d . . .
Cl2 Cl 0.8037(3) 0.1094(3) 0.22773(8) 0.0162(6) Uiso 1 1 d . . .
O5 O 0.8579(8) -0.0296(8) 0.2260(2) 0.0139(16) Uiso 1 1 d . . .
O6 O 0.6538(9) 0.1062(9) 0.2257(3) 0.0188(18) Uiso 1 1 d . . .
O7 O 0.8437(9) 0.1644(9) 0.2669(3) 0.0163(17) Uiso 1 1 d . . .
O8 O 0.8544(9) 0.1957(9) 0.1958(3) 0.0200(18) Uiso 1 1 d . . .

loop_
_atom_type_symbol
_atom_type_description
_atom_type_scat_dispersion_real
_atom_type_scat_dispersion_imag
_atom_type_scat_source
C C 0.0033 0.0016 'International Tables Vol C Tables 4.2.6.8 and 6.1.1.4'
H H 0.0000 0.0000 'International Tables Vol C Tables 4.2.6.8 and 6.1.1.4'
N N 0.0061 0.0033 'International Tables Vol C Tables 4.2.6.8 and 6.1.1.4'
O O 0.0106 0.0060 'International Tables Vol C Tables 4.2.6.8 and 6.1.1.4'
Cl Cl 0.1484 0.1585 'International Tables Vol C Tables 4.2.6.8 and 6.1.1.4'
Fe Fe 0.3463 0.8444 'International Tables Vol C Tables 4.2.6.8 and 6.1.1.4'

loop_
_geom_angle_atom_site_label_1
_geom_angle_atom_site_label_2
_geom_angle_atom_site_label_3
_geom_angle
_geom_angle_site_symmetry_1
_geom_angle_site_symmetry_3
_geom_angle_publ_flag
N3 Fe1 N8 175.8(4) . . ?
N3 Fe1 N1 79.7(4) . . ?
N8 Fe1 N1 96.7(4) . . ?
N3 Fe1 N10 97.8(4) . . ?
N8 Fe1 N10 79.9(4) . . ?
N1 Fe1 N10 90.2(4) . . ?
N3 Fe1 N5 79.9(4) . . ?
N8 Fe1 N5 103.6(4) . . ?
N1 Fe1 N5 159.7(4) . . ?
N10 Fe1 N5 92.8(4) . . ?
N3 Fe1 N6 102.5(4) . . ?
N8 Fe1 N6 79.6(4) . . ?
N1 Fe1 N6 91.0(4) . . ?
N10 Fe1 N6 159.5(4) . . ?
N5 Fe1 N6 93.1(4) . . ?
C1 N1 N2 103.6(8) . . ?
C1 N1 Fe1 141.7(8) . . ?
N2 N1 Fe1 114.7(7) . . ?
C4 N2 N1 114.3(9) . . ?
C4 N2 C5 131.1(10) . . ?
N1 N2 C5 114.5(9) . . ?
N1 C1 C2 111.1(9) . . ?
N1 C1 H1 124.4 . . ?
C2 C1 H1 124.4 . . ?
C4 C2 C1 105.0(10) . . ?
C4 C2 C3 127.7(10) . . ?
C1 C2 C3 127.3(10) . . ?
C2 C3 H3A 109.5 . . ?
C2 C3 H3B 109.5 . . ?
H3A C3 H3B 109.5 . . ?
C2 C3 H3C 109.5 . . ?
H3A C3 H3C 109.5 . . ?
H3B C3 H3C 109.5 . . ?
N2 C4 C2 106.0(10) . . ?
N2 C4 H4 127.0 . . ?
C2 C4 H4 127.0 . . ?
C5 N3 C9 119.1(9) . . ?
C5 N3 Fe1 120.1(7) . . ?
C9 N3 Fe1 120.7(7) . . ?
N3 C5 C6 122.5(10) . . ?
N3 C5 N2 110.8(9) . . ?
C6 C5 N2 126.6(10) . . ?
C5 C6 C7 117.1(10) . . ?
C5 C6 H6 121.5 . . ?
C7 C6 H6 121.5 . . ?
C8 C7 C6 121.6(11) . . ?
C8 C7 H7 119.2 . . ?
C6 C7 H7 119.2 . . ?
C9 C8 C7 117.3(11) . . ?
C9 C8 H8 121.4 . . ?
C7 C8 H8 121.4 . . ?
N3 C9 C8 122.4(10) . . ?
N3 C9 N4 110.0(9) . . ?
C8 C9 N4 127.6(10) . . ?
C10 N4 N5 111.8(9) . . ?
C10 N4 C9 131.9(10) . . ?
N5 N4 C9 116.0(9) . . ?
C13 N5 N4 104.8(9) . . ?
C13 N5 Fe1 142.0(8) . . ?
N4 N5 Fe1 113.2(7) . . ?
N4 C10 C11 106.9(11) . . ?
N4 C10 H10 126.5 . . ?
C11 C10 H10 126.5 . . ?
C10 C11 C13 105.6(11) . . ?
C10 C11 C12 126.2(11) . . ?
C13 C11 C12 128.1(10) . . ?
C11 C12 H12A 109.5 . . ?
C11 C12 H12B 109.5 . . ?
H12A C12 H12B 109.5 . . ?
C11 C12 H12C 109.5 . . ?
H12A C12 H12C 109.5 . . ?
H12B C12 H12C 109.5 . . ?
N5 C13 C11 110.8(10) . . ?
N5 C13 H13 124.6 . . ?
C11 C13 H13 124.6 . . ?
C14 N6 N7 105.4(8) . . ?
C14 N6 Fe1 142.3(7) . . ?
N7 N6 Fe1 112.2(6) . . ?
N6 N7 C17 111.0(9) . . ?
N6 N7 C18 117.2(8) . . ?
C17 N7 C18 131.6(9) . . ?
N6 C14 C15 110.2(9) . . ?
N6 C14 H14 124.9 . . ?
C15 C14 H14 124.9 . . ?
C17 C15 C14 106.1(10) . . ?
C17 C15 C16 124.6(11) . . ?
C14 C15 C16 129.1(10) . . ?
C15 C16 H16A 109.5 . . ?
C15 C16 H16B 109.5 . . ?
H16A C16 H16B 109.5 . . ?
C15 C16 H16C 109.5 . . ?
H16A C16 H16C 109.5 . . ?
H16B C16 H16C 109.5 . . ?
C15 C17 N7 107.0(10) . . ?
C15 C17 H17 126.5 . . ?
N7 C17 H17 126.5 . . ?
C18 N8 C22 119.4(9) . . ?
C18 N8 Fe1 120.4(7) . . ?
C22 N8 Fe1 120.0(7) . . ?
N8 C18 C19 123.8(10) . . ?
N8 C18 N7 110.4(9) . . ?
C19 C18 N7 125.8(10) . . ?
C18 C19 C20 117.0(10) . . ?
C18 C19 H19 121.5 . . ?
C20 C19 H19 121.5 . . ?
C19 C20 C21 120.4(10) . . ?
C19 C20 H20 119.8 . . ?
C21 C20 H20 119.8 . . ?
C22 C21 C20 116.6(10) . . ?
C22 C21 H21 121.7 . . ?
C20 C21 H21 121.7 . . ?
N8 C22 C21 122.8(10) . . ?
N8 C22 N9 110.4(9) . . ?
C21 C22 N9 126.8(10) . . ?
C23 N9 N10 110.4(9) . . ?
C23 N9 C22 132.8(10) . . ?
N10 N9 C22 116.6(9) . . ?
C26 N10 N9 106.3(9) . . ?
C26 N10 Fe1 140.7(8) . . ?
N9 N10 Fe1 113.0(7) . . ?
N9 C23 C24 107.4(10) . . ?
N9 C23 H23 126.3 . . ?
C24 C23 H23 126.3 . . ?
C23 C24 C26 106.7(10) . . ?
C23 C24 C25 126.1(11) . . ?
C26 C24 C25 127.2(10) . . ?
C24 C25 H25A 109.5 . . ?
C24 C25 H25B 109.5 . . ?
H25A C25 H25B 109.5 . . ?
C24 C25 H25C 109.5 . . ?
H25A C25 H25C 109.5 . . ?
H25B C25 H25C 109.5 . . ?
N10 C26 C24 109.2(10) . . ?
N10 C26 H26 125.4 . . ?
C24 C26 H26 125.4 . . ?
O4 Cl1 O1 109.8(5) . . ?
O4 Cl1 O3 109.0(5) . . ?
O1 Cl1 O3 109.3(5) . . ?
O4 Cl1 O2 109.5(5) . . ?
O1 Cl1 O2 109.6(5) . . ?
O3 Cl1 O2 109.5(5) . . ?
O5 Cl2 O8 112.7(5) . . ?
O5 Cl2 O6 109.8(5) . . ?
O8 Cl2 O6 108.4(5) . . ?
O5 Cl2 O7 106.0(5) . . ?
O8 Cl2 O7 111.6(5) . . ?
O6 Cl2 O7 108.2(5) . . ?

loop_
_geom_bond_atom_site_label_1
_geom_bond_atom_site_label_2
_geom_bond_distance
_geom_bond_site_symmetry_2
_geom_bond_publ_flag
Fe1 N3 1.897(8) . ?
Fe1 N8 1.911(8) . ?
Fe1 N1 1.941(9) . ?
Fe1 N10 1.960(9) . ?
Fe1 N5 1.985(10) . ?
Fe1 N6 1.991(9) . ?
N1 C1 1.342(14) . ?
N1 N2 1.378(12) . ?
N2 C4 1.329(15) . ?
N2 C5 1.412(14) . ?
C1 C2 1.426(15) . ?
C1 H1 0.9300 . ?
C2 C4 1.399(16) . ?
C2 C3 1.513(15) . ?
C3 H3A 0.9600 . ?
C3 H3B 0.9600 . ?
C3 H3C 0.9600 . ?
C4 H4 0.9300 . ?
N3 C5 1.339(13) . ?
N3 C9 1.356(14) . ?
C5 C6 1.372(15) . ?
C6 C7 1.395(16) . ?
C6 H6 0.9300 . ?
C7 C8 1.378(17) . ?
C7 H7 0.9300 . ?
C8 C9 1.371(15) . ?
C8 H8 0.9300 . ?
C9 N4 1.425(14) . ?
N4 C10 1.352(16) . ?
N4 N5 1.379(13) . ?
N5 C13 1.323(14) . ?
C10 C11 1.363(17) . ?
C10 H10 0.9300 . ?
C11 C13 1.423(16) . ?
C11 C12 1.481(17) . ?
C12 H12A 0.9600 . ?
C12 H12B 0.9600 . ?
C12 H12C 0.9600 . ?
C13 H13 0.9300 . ?
N6 C14 1.341(14) . ?
N6 N7 1.366(12) . ?
N7 C17 1.376(15) . ?
N7 C18 1.412(13) . ?
C14 C15 1.420(15) . ?
C14 H14 0.9300 . ?
C15 C17 1.354(16) . ?
C15 C16 1.503(17) . ?
C16 H16A 0.9600 . ?
C16 H16B 0.9600 . ?
C16 H16C 0.9600 . ?
C17 H17 0.9300 . ?
N8 C18 1.328(14) . ?
N8 C22 1.331(13) . ?
C18 C19 1.359(15) . ?
C19 C20 1.396(15) . ?
C19 H19 0.9300 . ?
C20 C21 1.414(15) . ?
C20 H20 0.9300 . ?
C21 C22 1.376(15) . ?
C21 H21 0.9300 . ?
C22 N9 1.406(14) . ?
N9 C23 1.364(14) . ?
N9 N10 1.374(13) . ?
N10 C26 1.352(14) . ?
C23 C24 1.368(16) . ?
C23 H23 0.9300 . ?
C24 C26 1.410(16) . ?
C24 C25 1.515(16) . ?
C25 H25A 0.9600 . ?
C25 H25B 0.9600 . ?
C25 H25C 0.9600 . ?
C26 H26 0.9300 . ?
Cl1 O4 1.422(9) . ?
Cl1 O1 1.441(9) . ?
Cl1 O3 1.442(8) . ?
Cl1 O2 1.466(9) . ?
Cl2 O5 1.437(8) . ?
Cl2 O8 1.437(9) . ?
Cl2 O6 1.441(9) . ?
Cl2 O7 1.466(9) . ?

loop_
_geom_torsion_atom_site_label_1
_geom_torsion_atom_site_label_2
_geom_torsion_atom_site_label_3
_geom_torsion_atom_site_label_4
_geom_torsion
_geom_torsion_site_symmetry_1
_geom_torsion_site_symmetry_2
_geom_torsion_site_symmetry_3
_geom_torsion_site_symmetry_4
_geom_torsion_publ_flag
N3 Fe1 N1 C1 -179.9(13) . . . . ?
N8 Fe1 N1 C1 2.3(13) . . . . ?
N10 Fe1 N1 C1 82.2(12) . . . . ?
N5 Fe1 N1 C1 -179.1(11) . . . . ?
N6 Fe1 N1 C1 -77.4(12) . . . . ?
N3 Fe1 N1 N2 3.1(7) . . . . ?
N8 Fe1 N1 N2 -174.7(7) . . . . ?
N10 Fe1 N1 N2 -94.8(8) . . . . ?
N5 Fe1 N1 N2 3.9(16) . . . . ?
N6 Fe1 N1 N2 105.7(7) . . . . ?
C1 N1 N2 C4 2.0(12) . . . . ?
Fe1 N1 N2 C4 -179.9(8) . . . . ?
C1 N1 N2 C5 179.4(9) . . . . ?
Fe1 N1 N2 C5 -2.5(12) . . . . ?
N2 N1 C1 C2 -1.6(12) . . . . ?
Fe1 N1 C1 C2 -178.7(9) . . . . ?
N1 C1 C2 C4 0.7(13) . . . . ?
N1 C1 C2 C3 -178.5(10) . . . . ?
N1 N2 C4 C2 -1.6(13) . . . . ?
C5 N2 C4 C2 -178.5(11) . . . . ?
C1 C2 C4 N2 0.5(12) . . . . ?
C3 C2 C4 N2 179.7(11) . . . . ?
N8 Fe1 N3 C5 28(6) . . . . ?
N1 Fe1 N3 C5 -3.5(8) . . . . ?
N10 Fe1 N3 C5 85.4(8) . . . . ?
N5 Fe1 N3 C5 176.8(8) . . . . ?
N6 Fe1 N3 C5 -92.2(8) . . . . ?
N8 Fe1 N3 C9 -149(5) . . . . ?
N1 Fe1 N3 C9 179.7(9) . . . . ?
N10 Fe1 N3 C9 -91.4(8) . . . . ?
N5 Fe1 N3 C9 0.0(8) . . . . ?
N6 Fe1 N3 C9 91.0(8) . . . . ?
C9 N3 C5 C6 -2.2(15) . . . . ?
Fe1 N3 C5 C6 -179.1(8) . . . . ?
C9 N3 C5 N2 179.8(9) . . . . ?
Fe1 N3 C5 N2 3.0(12) . . . . ?
C4 N2 C5 N3 176.7(11) . . . . ?
N1 N2 C5 N3 -0.2(13) . . . . ?
C4 N2 C5 C6 -1(2) . . . . ?
N1 N2 C5 C6 -178.0(10) . . . . ?
N3 C5 C6 C7 2.7(16) . . . . ?
N2 C5 C6 C7 -179.7(10) . . . . ?
C5 C6 C7 C8 -2.3(17) . . . . ?
C6 C7 C8 C9 1.5(17) . . . . ?
C5 N3 C9 C8 1.3(16) . . . . ?
Fe1 N3 C9 C8 178.2(9) . . . . ?
C5 N3 C9 N4 -178.9(9) . . . . ?
Fe1 N3 C9 N4 -2.1(12) . . . . ?
C7 C8 C9 N3 -1.0(17) . . . . ?
C7 C8 C9 N4 179.3(10) . . . . ?
N3 C9 N4 C10 176.3(11) . . . . ?
C8 C9 N4 C10 -4(2) . . . . ?
N3 C9 N4 N5 3.9(13) . . . . ?
C8 C9 N4 N5 -176.4(11) . . . . ?
C10 N4 N5 C13 2.6(12) . . . . ?
C9 N4 N5 C13 176.5(9) . . . . ?
C10 N4 N5 Fe1 -177.9(8) . . . . ?
C9 N4 N5 Fe1 -4.0(11) . . . . ?
N3 Fe1 N5 C13 -178.7(13) . . . . ?
N8 Fe1 N5 C13 -0.9(14) . . . . ?
N1 Fe1 N5 C13 -179.5(11) . . . . ?
N10 Fe1 N5 C13 -81.2(13) . . . . ?
N6 Fe1 N5 C13 79.1(13) . . . . ?
N3 Fe1 N5 N4 2.2(7) . . . . ?
N8 Fe1 N5 N4 179.9(7) . . . . ?
N1 Fe1 N5 N4 1.4(16) . . . . ?
N10 Fe1 N5 N4 99.6(7) . . . . ?
N6 Fe1 N5 N4 -100.0(7) . . . . ?
N5 N4 C10 C11 -1.9(13) . . . . ?
C9 N4 C10 C11 -174.5(11) . . . . ?
N4 C10 C11 C13 0.4(13) . . . . ?
N4 C10 C11 C12 -178.5(10) . . . . ?
N4 N5 C13 C11 -2.3(12) . . . . ?
Fe1 N5 C13 C11 178.5(10) . . . . ?
C10 C11 C13 N5 1.3(13) . . . . ?
C12 C11 C13 N5 -179.9(11) . . . . ?
N3 Fe1 N6 C14 -2.9(13) . . . . ?
N8 Fe1 N6 C14 -179.3(13) . . . . ?
N1 Fe1 N6 C14 -82.6(13) . . . . ?
N10 Fe1 N6 C14 -176.1(11) . . . . ?
N5 Fe1 N6 C14 77.4(13) . . . . ?
N3 Fe1 N6 N7 173.2(7) . . . . ?
N8 Fe1 N6 N7 -3.1(7) . . . . ?
N1 Fe1 N6 N7 93.5(8) . . . . ?
N10 Fe1 N6 N7 0.1(16) . . . . ?
N5 Fe1 N6 N7 -106.4(8) . . . . ?
C14 N6 N7 C17 4.2(12) . . . . ?
Fe1 N6 N7 C17 -173.4(8) . . . . ?
C14 N6 N7 C18 179.6(9) . . . . ?
Fe1 N6 N7 C18 2.0(12) . . . . ?
N7 N6 C14 C15 -0.7(12) . . . . ?
Fe1 N6 C14 C15 175.6(9) . . . . ?
N6 C14 C15 C17 -3.0(13) . . . . ?
N6 C14 C15 C16 -178.7(11) . . . . ?
C14 C15 C17 N7 5.4(13) . . . . ?
C16 C15 C17 N7 -178.7(10) . . . . ?
N6 N7 C17 C15 -6.2(13) . . . . ?
C18 N7 C17 C15 179.4(11) . . . . ?
N3 Fe1 N8 C18 -117(5) . . . . ?
N1 Fe1 N8 C18 -85.7(9) . . . . ?
N10 Fe1 N8 C18 -174.7(9) . . . . ?
N5 Fe1 N8 C18 94.8(9) . . . . ?
N6 Fe1 N8 C18 4.1(9) . . . . ?
N3 Fe1 N8 C22 58(6) . . . . ?
N1 Fe1 N8 C22 89.7(9) . . . . ?
N10 Fe1 N8 C22 0.6(8) . . . . ?
N5 Fe1 N8 C22 -89.8(9) . . . . ?
N6 Fe1 N8 C22 179.5(9) . . . . ?
C22 N8 C18 C19 -0.7(17) . . . . ?
Fe1 N8 C18 C19 174.7(9) . . . . ?
C22 N8 C18 N7 -179.4(9) . . . . ?
Fe1 N8 C18 N7 -4.0(13) . . . . ?
N6 N7 C18 N8 1.1(14) . . . . ?
C17 N7 C18 N8 175.3(11) . . . . ?
N6 N7 C18 C19 -177.6(11) . . . . ?
C17 N7 C18 C19 -3(2) . . . . ?
N8 C18 C19 C20 1.3(17) . . . . ?
N7 C18 C19 C20 179.8(11) . . . . ?
C18 C19 C20 C21 0.1(17) . . . . ?
C19 C20 C21 C22 -1.9(16) . . . . ?
C18 N8 C22 C21 -1.4(16) . . . . ?
Fe1 N8 C22 C21 -176.8(8) . . . . ?
C18 N8 C22 N9 176.0(9) . . . . ?
Fe1 N8 C22 N9 0.6(12) . . . . ?
C20 C21 C22 N8 2.6(16) . . . . ?
C20 C21 C22 N9 -174.3(10) . . . . ?
N8 C22 N9 C23 -176.1(11) . . . . ?
C21 C22 N9 C23 1.1(19) . . . . ?
N8 C22 N9 N10 -2.1(13) . . . . ?
C21 C22 N9 N10 175.2(10) . . . . ?
C23 N9 N10 C26 -2.2(12) . . . . ?
C22 N9 N10 C26 -177.6(9) . . . . ?
C23 N9 N10 Fe1 177.9(8) . . . . ?
C22 N9 N10 Fe1 2.6(12) . . . . ?
N3 Fe1 N10 C26 2.1(13) . . . . ?
N8 Fe1 N10 C26 178.6(13) . . . . ?
N1 Fe1 N10 C26 81.8(13) . . . . ?
N5 Fe1 N10 C26 -78.1(13) . . . . ?
N6 Fe1 N10 C26 175.4(11) . . . . ?
N3 Fe1 N10 N9 -178.1(7) . . . . ?
N8 Fe1 N10 N9 -1.7(7) . . . . ?
N1 Fe1 N10 N9 -98.5(7) . . . . ?
N5 Fe1 N10 N9 101.7(7) . . . . ?
N6 Fe1 N10 N9 -4.9(16) . . . . ?
N10 N9 C23 C24 2.3(13) . . . . ?
C22 N9 C23 C24 176.6(11) . . . . ?
N9 C23 C24 C26 -1.5(13) . . . . ?
N9 C23 C24 C25 179.3(11) . . . . ?
N9 N10 C26 C24 1.3(12) . . . . ?
Fe1 N10 C26 C24 -178.9(9) . . . . ?
C23 C24 C26 N10 0.1(13) . . . . ?
C25 C24 C26 N10 179.3(11) . . . . ?
